data_4128437
loop_
_publ_author_name
'Liu, Xin'
'Liu, Junyang'
'Wu, Jianlei'
'Huang, Guocheng'
'Liang, Rong'
'Chung, Lung Wa'
'Li, Chuang-Chuang'

_publ_section_title
;
 Asymmetric Total Synthesis of Cerorubenic Acid-III.
;
_journal_issue 7
_journal_name_full 'Journal of the American Chemical Society'
_journal_page_first 2872
_journal_page_last 2877
_journal_paper_doi 10.1021/jacs.8b12647
_journal_volume 141
_journal_year 2019
_chemical_absolute_configuration ad
_chemical_formula_moiety 'C27 H42 O2'
_chemical_formula_sum 'C27 H42 O2'
_chemical_formula_weight 398.60
_space_group_crystal_system orthorhombic
_space_group_IT_number 19
_space_group_name_Hall 'P 2ac 2ab'
_space_group_name_H-M_alt 'P 21 21 21'
_atom_sites_solution_hydrogens geom
_atom_sites_solution_primary dual
_audit_creation_date 2018-08-02
_audit_creation_method
;
Olex2 1.2
(compiled 2018.05.29 svn.r3508 for OlexSys, GUI svn.r5506)
;
_cell_angle_alpha 90
_cell_angle_beta 90
_cell_angle_gamma 90
_cell_formula_units_Z 4
_cell_length_a 9.8763(17)
_cell_length_b 15.381(3)
_cell_length_c 15.448(3)
_cell_measurement_reflns_used 9967
_cell_measurement_temperature 115
_cell_measurement_theta_max 26.27
_cell_measurement_theta_min 2.45
_cell_volume 2346.7(8)
_computing_cell_refinement 'SAINT V8.38A (?, 2016)'
_computing_data_reduction 'SAINT V8.38A (?, 2016)'
_computing_molecular_graphics 'Olex2 (Dolomanov et al., 2009)'
_computing_publication_material 'Olex2 (Dolomanov et al., 2009)'
_computing_structure_refinement 'XL (Sheldrick, 2008)'
_computing_structure_solution 'ShelXT (Sheldrick, 2015)'
_diffrn_ambient_temperature 115.0
_diffrn_measured_fraction_theta_full 1.000
_diffrn_measured_fraction_theta_max 0.998
_diffrn_measurement_device_type 'Bruker APEX-II CCD'
_diffrn_measurement_method '\f and \w scans'
_diffrn_radiation_type MoK\a
_diffrn_radiation_wavelength 0.71073
_diffrn_reflns_av_R_equivalents 0.0658
_diffrn_reflns_av_unetI/netI 0.0448
_diffrn_reflns_Laue_measured_fraction_full 1.000
_diffrn_reflns_Laue_measured_fraction_max 0.998
_diffrn_reflns_limit_h_max 12
_diffrn_reflns_limit_h_min -12
_diffrn_reflns_limit_k_max 19
_diffrn_reflns_limit_k_min -19
_diffrn_reflns_limit_l_max 19
_diffrn_reflns_limit_l_min -19
_diffrn_reflns_number 27498
_diffrn_reflns_point_group_measured_fraction_full 1.000
_diffrn_reflns_point_group_measured_fraction_max 0.998
_diffrn_reflns_theta_full 25.242
_diffrn_reflns_theta_max 26.454
_diffrn_reflns_theta_min 2.448
_diffrn_standards_number 0
_exptl_absorpt_coefficient_mu 0.068
_exptl_absorpt_correction_T_max 0.7454
_exptl_absorpt_correction_T_min 0.5695
_exptl_absorpt_correction_type multi-scan
_exptl_absorpt_process_details
'SADABS-2016/2 (Bruker,2016/2) was used for absorption correction. wR2(int) was 0.1491 before and 0.0803 after correction. The Ratio of minimum to maximum transmission is 0.7640. The \l/2 correction factor is Not present.'
_exptl_crystal_colour colourless
_exptl_crystal_colour_primary colourless
_exptl_crystal_density_diffrn 1.128
_exptl_crystal_description needle
_exptl_crystal_F_000 880
_exptl_crystal_size_max 0.2
_exptl_crystal_size_mid 0.03
_exptl_crystal_size_min 0.03
_refine_diff_density_max 0.197
_refine_diff_density_min -0.151
_refine_diff_density_rms 0.037
_refine_ls_abs_structure_details
;
 Flack x determined using 1759 quotients [(I+)-(I-)]/[(I+)+(I-)]
 (Parsons, Flack and Wagner, Acta Cryst. B69 (2013) 249-259).
;
_refine_ls_abs_structure_Flack 0.3(7)
_refine_ls_extinction_coef 0.0071(15)
_refine_ls_extinction_expression Fc^*^=kFc[1+0.001xFc^2^\l^3^/sin(2\q)]^-1/4^
_refine_ls_extinction_method 'SHELXL-2016/6 (Sheldrick 2016)'
_refine_ls_goodness_of_fit_ref 1.087
_refine_ls_hydrogen_treatment constr
_refine_ls_matrix_type full
_refine_ls_number_parameters 269
_refine_ls_number_reflns 4814
_refine_ls_number_restraints 0
_refine_ls_restrained_S_all 1.087
_refine_ls_R_factor_all 0.0431
_refine_ls_R_factor_gt 0.0390
_refine_ls_shift/su_max 0.001
_refine_ls_shift/su_mean 0.000
_refine_ls_structure_factor_coef Fsqd
_refine_ls_weighting_details 'w=1/[\s^2^(Fo^2^)+(0.0311P)^2^+0.4908P] where P=(Fo^2^+2Fc^2^)/3'
_refine_ls_weighting_scheme calc
_refine_ls_wR_factor_gt 0.0878
_refine_ls_wR_factor_ref 0.0897
_reflns_Friedel_coverage 0.764
_reflns_Friedel_fraction_full 1.000
_reflns_Friedel_fraction_max 0.997
_reflns_number_gt 4473
_reflns_number_total 4814
_reflns_threshold_expression 'I > 2\s(I)'
_cod_data_source_file ja8b12647_si_003.cif
_cod_data_source_block liuxin20180802_0m
_cod_original_cell_volume 2346.6(7)
_cod_database_code 4128437
_shelx_shelxl_version_number 2016/6
_shelx_space_group_comment
;
The symmetry employed for this shelxl refinement is uniquely defined
by the following loop, which should always be used as a source of
symmetry information in preference to the above space-group names.
They are only intended as comments.
;
_olex2_refinement_description
;
1. Fixed Uiso
 At 1.2 times of:
  All C(H) groups, All C(H,H) groups
 At 1.5 times of:
  All C(H,H,H) groups
2.a Ternary CH refined with riding coordinates:
 C3(H3), C4(H4), C5(H5), C6(H6), C7(H7), C16(H16), C19(H19), C26(H26)
2.b Secondary CH2 refined with riding coordinates:
 C8(H8A,H8B), C9(H9A,H9B), C14(H14A,H14B), C15(H15A,H15B), C22(H22A,H22B),
 C23(H23A,H23B), C27(H27A,H27B)
2.c Aromatic/amide H refined with riding coordinates:
 C10(H10), C24(H24)
2.d Idealised Me refined as rotating group:
 C1(H1A,H1B,H1C), C12(H12A,H12B,H12C), C13(H13A,H13B,H13C), C17(H17A,H17B,
 H17C), C18(H18A,H18B,H18C), C21(H21A,H21B,H21C)
;
_olex2_submission_special_instructions 'No special instructions were received'

loop_
_space_group_symop_operation_xyz
'x, y, z'
'x+1/2, -y+1/2, -z'
'-x, y+1/2, -z+1/2'
'-x+1/2, -y, z+1/2'

loop_
_atom_site_label
_atom_site_type_symbol
_atom_site_fract_x
_atom_site_fract_y
_atom_site_fract_z
_atom_site_U_iso_or_equiv
_atom_site_adp_type
_atom_site_occupancy
_atom_site_site_symmetry_order
_atom_site_calc_flag
_atom_site_refinement_flags_posn
O1 O 0.63955(16) 1.03140(9) 0.45432(9) 0.0203(3) Uani 1 1 d .
O2 O 0.83790(16) 0.95600(9) 0.48650(9) 0.0202(3) Uani 1 1 d .
C1 C 0.6985(3) 0.99733(15) 0.60313(13) 0.0259(5) Uani 1 1 d .
H1A H 0.642475 1.044111 0.627085 0.039 Uiso 1 1 calc GR
H1B H 0.776095 0.987009 0.641290 0.039 Uiso 1 1 calc GR
H1C H 0.644449 0.944079 0.598613 0.039 Uiso 1 1 calc GR
C2 C 0.7486(2) 1.02335(13) 0.51393(13) 0.0205(5) Uani 1 1 d .
C3 C 0.6041(2) 0.94937(13) 0.41608(13) 0.0177(4) Uani 1 1 d .
H3 H 0.599346 0.905057 0.463344 0.021 Uiso 1 1 calc R
C4 C 0.7172(2) 0.92208(12) 0.35304(13) 0.0166(4) Uani 1 1 d .
H4 H 0.703343 0.955626 0.298307 0.020 Uiso 1 1 calc R
C5 C 0.7070(2) 0.82344(13) 0.32941(12) 0.0155(4) Uani 1 1 d .
H5 H 0.669457 0.791561 0.380476 0.019 Uiso 1 1 calc R
C6 C 0.8438(2) 0.78252(13) 0.30537(13) 0.0179(4) Uani 1 1 d .
H6 H 0.874491 0.812541 0.251398 0.021 Uiso 1 1 calc R
C7 C 0.8336(2) 0.68475(13) 0.28259(12) 0.0180(4) Uani 1 1 d .
H7 H 0.754959 0.677917 0.242411 0.022 Uiso 1 1 calc R
C8 C 0.8059(2) 0.62703(13) 0.36142(13) 0.0188(4) Uani 1 1 d .
H8A H 0.890244 0.621496 0.395660 0.023 Uiso 1 1 calc R
H8B H 0.737344 0.655617 0.398478 0.023 Uiso 1 1 calc R
C9 C 0.7556(3) 0.53608(14) 0.33733(14) 0.0270(5) Uani 1 1 d .
H9A H 0.679929 0.541304 0.295646 0.032 Uiso 1 1 calc R
H9B H 0.829697 0.503677 0.308618 0.032 Uiso 1 1 calc R
C10 C 0.7087(2) 0.48611(14) 0.41508(14) 0.0250(5) Uani 1 1 d .
H10 H 0.636707 0.511728 0.446897 0.030 Uiso 1 1 calc R
C11 C 0.7542(2) 0.41108(14) 0.44532(14) 0.0234(5) Uani 1 1 d .
C12 C 0.8643(3) 0.35824(17) 0.40533(19) 0.0411(7) Uani 1 1 d .
H12A H 0.889887 0.383805 0.349574 0.062 Uiso 1 1 calc GR
H12B H 0.832243 0.298627 0.396279 0.062 Uiso 1 1 calc GR
H12C H 0.943117 0.357557 0.443867 0.062 Uiso 1 1 calc GR
C13 C 0.8183(3) 1.11109(14) 0.51581(15) 0.0279(5) Uani 1 1 d .
H13A H 0.848877 1.126178 0.457366 0.042 Uiso 1 1 calc GR
H13B H 0.896412 1.108513 0.554830 0.042 Uiso 1 1 calc GR
H13C H 0.754583 1.155326 0.536458 0.042 Uiso 1 1 calc GR
C14 C 0.9485(2) 0.80395(14) 0.37441(15) 0.0241(5) Uani 1 1 d .
H14A H 1.033293 0.771650 0.362945 0.029 Uiso 1 1 calc R
H14B H 0.914245 0.786556 0.432106 0.029 Uiso 1 1 calc R
C15 C 0.9759(2) 0.90159(15) 0.37284(15) 0.0266(5) Uani 1 1 d .
H15A H 1.047710 0.915382 0.415386 0.032 Uiso 1 1 calc R
H15B H 1.009451 0.918182 0.314758 0.032 Uiso 1 1 calc R
C16 C 0.8512(2) 0.95444(14) 0.39367(13) 0.0209(5) Uani 1 1 d .
H16 H 0.867179 1.015354 0.373469 0.025 Uiso 1 1 calc R
C17 C 0.9593(2) 0.65417(15) 0.23392(14) 0.0247(5) Uani 1 1 d .
H17A H 1.037955 0.656694 0.272481 0.037 Uiso 1 1 calc GR
H17B H 0.974714 0.691950 0.183795 0.037 Uiso 1 1 calc GR
H17C H 0.945847 0.594229 0.214204 0.037 Uiso 1 1 calc GR
C18 C 0.6960(3) 0.37275(17) 0.52689(15) 0.0331(6) Uani 1 1 d .
H18A H 0.628142 0.412515 0.550886 0.050 Uiso 1 1 calc GR
H18B H 0.768577 0.363998 0.569252 0.050 Uiso 1 1 calc GR
H18C H 0.653327 0.316782 0.513639 0.050 Uiso 1 1 calc GR
C19 C 0.6090(2) 0.81327(13) 0.25438(13) 0.0174(4) Uani 1 1 d .
H19 H 0.652227 0.825504 0.197129 0.021 Uiso 1 1 calc R
C20 C 0.4905(2) 0.75027(13) 0.24723(14) 0.0189(4) Uani 1 1 d .
C21 C 0.4625(3) 0.71213(15) 0.15911(15) 0.0282(5) Uani 1 1 d .
H21A H 0.367845 0.693151 0.156161 0.042 Uiso 1 1 calc GR
H21B H 0.522181 0.662206 0.149327 0.042 Uiso 1 1 calc GR
H21C H 0.479086 0.756242 0.114590 0.042 Uiso 1 1 calc GR
C22 C 0.4473(2) 0.69280(14) 0.32250(15) 0.0237(5) Uani 1 1 d .
H22A H 0.519579 0.691878 0.366919 0.028 Uiso 1 1 calc R
H22B H 0.433316 0.632561 0.301785 0.028 Uiso 1 1 calc R
C23 C 0.3158(2) 0.72729(15) 0.36255(16) 0.0283(5) Uani 1 1 d .
H23A H 0.241879 0.725072 0.319349 0.034 Uiso 1 1 calc R
H23B H 0.289634 0.690859 0.412654 0.034 Uiso 1 1 calc R
C24 C 0.3384(2) 0.82001(15) 0.39153(15) 0.0261(5) Uani 1 1 d .
H24 H 0.298946 0.839629 0.444088 0.031 Uiso 1 1 calc R
C25 C 0.4123(2) 0.87425(14) 0.34484(14) 0.0207(5) Uani 1 1 d .
C26 C 0.4647(2) 0.84609(13) 0.25928(13) 0.0193(5) Uani 1 1 d .
H26 H 0.430336 0.878497 0.207654 0.023 Uiso 1 1 calc R
C27 C 0.4629(2) 0.96024(14) 0.37866(14) 0.0225(5) Uani 1 1 d .
H27A H 0.400786 0.982031 0.424034 0.027 Uiso 1 1 calc R
H27B H 0.465028 1.003334 0.331077 0.027 Uiso 1 1 calc R

loop_
_atom_site_aniso_label
_atom_site_aniso_U_11
_atom_site_aniso_U_22
_atom_site_aniso_U_33
_atom_site_aniso_U_23
_atom_site_aniso_U_13
_atom_site_aniso_U_12
O1 0.0263(8) 0.0138(7) 0.0208(7) -0.0034(6) -0.0052(6) 0.0036(6)
O2 0.0220(8) 0.0191(7) 0.0197(7) -0.0040(6) -0.0009(6) 0.0021(7)
C1 0.0310(13) 0.0273(11) 0.0195(11) -0.0023(9) 0.0002(9) 0.0060(10)
C2 0.0236(11) 0.0182(10) 0.0197(10) -0.0031(8) -0.0020(9) 0.0022(9)
C3 0.0229(11) 0.0125(9) 0.0176(10) -0.0004(8) -0.0014(9) 0.0021(8)
C4 0.0199(11) 0.0145(9) 0.0156(9) 0.0007(8) -0.0007(8) -0.0003(8)
C5 0.0176(10) 0.0147(9) 0.0142(9) 0.0002(7) 0.0008(8) -0.0013(8)
C6 0.0175(11) 0.0180(10) 0.0183(10) -0.0031(8) 0.0024(9) -0.0013(9)
C7 0.0171(11) 0.0191(10) 0.0179(9) -0.0031(8) -0.0013(8) 0.0025(9)
C8 0.0188(11) 0.0194(10) 0.0182(10) -0.0029(8) -0.0029(8) 0.0043(9)
C9 0.0377(14) 0.0201(10) 0.0231(11) -0.0029(9) -0.0014(10) -0.0007(10)
C10 0.0295(13) 0.0241(11) 0.0213(11) -0.0054(9) 0.0014(9) -0.0012(10)
C11 0.0221(12) 0.0224(10) 0.0255(11) 0.0002(9) -0.0036(10) -0.0056(10)
C12 0.0331(15) 0.0304(13) 0.0598(17) 0.0105(12) 0.0103(14) 0.0052(12)
C13 0.0329(14) 0.0213(11) 0.0297(12) -0.0077(9) -0.0039(11) -0.0028(10)
C14 0.0168(11) 0.0269(12) 0.0286(11) -0.0095(10) 0.0003(9) 0.0018(9)
C15 0.0196(12) 0.0299(12) 0.0304(12) -0.0112(10) 0.0037(10) -0.0078(10)
C16 0.0232(11) 0.0195(10) 0.0199(10) -0.0021(8) 0.0025(9) -0.0061(9)
C17 0.0228(12) 0.0261(11) 0.0253(11) -0.0067(9) 0.0033(10) 0.0016(10)
C18 0.0373(15) 0.0329(13) 0.0293(12) 0.0066(10) -0.0055(11) -0.0075(11)
C19 0.0214(11) 0.0158(9) 0.0149(9) 0.0007(8) -0.0006(8) -0.0003(8)
C20 0.0174(11) 0.0170(10) 0.0224(10) -0.0031(8) -0.0030(8) 0.0011(9)
C21 0.0287(13) 0.0248(11) 0.0309(12) -0.0080(10) -0.0069(11) 0.0006(10)
C22 0.0178(11) 0.0197(11) 0.0335(12) 0.0018(9) -0.0005(10) -0.0017(9)
C23 0.0192(12) 0.0328(12) 0.0330(12) 0.0009(10) 0.0035(10) -0.0053(10)
C24 0.0174(11) 0.0325(12) 0.0282(11) -0.0067(10) 0.0003(9) 0.0025(10)
C25 0.0154(11) 0.0223(11) 0.0246(11) -0.0035(9) -0.0059(9) 0.0058(9)
C26 0.0219(11) 0.0164(10) 0.0197(10) -0.0006(8) -0.0054(9) 0.0014(9)
C27 0.0229(12) 0.0205(10) 0.0241(11) -0.0059(9) -0.0023(9) 0.0068(9)

loop_
_atom_type_symbol
_atom_type_description
_atom_type_scat_dispersion_real
_atom_type_scat_dispersion_imag
_atom_type_scat_source
C C 0.0033 0.0016 'International Tables Vol C Tables 4.2.6.8 and 6.1.1.4'
H H 0.0000 0.0000 'International Tables Vol C Tables 4.2.6.8 and 6.1.1.4'
O O 0.0106 0.0060 'International Tables Vol C Tables 4.2.6.8 and 6.1.1.4'

loop_
_geom_angle_atom_site_label_1
_geom_angle_atom_site_label_2
_geom_angle_atom_site_label_3
_geom_angle
C2 O1 C3 111.99(15)
C2 O2 C16 111.40(16)
H1A C1 H1B 109.5
H1A C1 H1C 109.5
H1B C1 H1C 109.5
C2 C1 H1A 109.5
C2 C1 H1B 109.5
C2 C1 H1C 109.5
O1 C2 O2 109.83(15)
O1 C2 C1 111.31(19)
O1 C2 C13 106.18(17)
O2 C2 C1 106.28(16)
O2 C2 C13 111.87(18)
C13 C2 C1 111.44(18)
O1 C3 H3 108.0
O1 C3 C4 108.82(17)
O1 C3 C27 106.48(16)
C4 C3 H3 108.0
C27 C3 H3 108.0
C27 C3 C4 117.09(17)
C3 C4 H4 107.1
C3 C4 C5 111.41(16)
C3 C4 C16 106.05(16)
C5 C4 H4 107.1
C16 C4 H4 107.1
C16 C4 C5 117.54(17)
C4 C5 H5 108.4
C6 C5 C4 113.38(16)
C6 C5 H5 108.4
C19 C5 C4 108.64(16)
C19 C5 H5 108.4
C19 C5 C6 109.51(16)
C5 C6 H6 106.2
C5 C6 C7 113.31(17)
C7 C6 H6 106.2
C14 C6 C5 109.84(16)
C14 C6 H6 106.2
C14 C6 C7 114.46(18)
C6 C7 H7 107.1
C8 C7 C6 113.20(16)
C8 C7 H7 107.1
C17 C7 C6 111.03(18)
C17 C7 H7 107.1
C17 C7 C8 111.00(17)
C7 C8 H8A 108.9
C7 C8 H8B 108.9
H8A C8 H8B 107.7
C9 C8 C7 113.23(16)
C9 C8 H8A 108.9
C9 C8 H8B 108.9
C8 C9 H9A 109.2
C8 C9 H9B 109.2
H9A C9 H9B 107.9
C10 C9 C8 111.97(18)
C10 C9 H9A 109.2
C10 C9 H9B 109.2
C9 C10 H10 115.7
C11 C10 C9 128.7(2)
C11 C10 H10 115.7
C10 C11 C12 125.2(2)
C10 C11 C18 120.5(2)
C12 C11 C18 114.3(2)
C11 C12 H12A 109.5
C11 C12 H12B 109.5
C11 C12 H12C 109.5
H12A C12 H12B 109.5
H12A C12 H12C 109.5
H12B C12 H12C 109.5
C2 C13 H13A 109.5
C2 C13 H13B 109.5
C2 C13 H13C 109.5
H13A C13 H13B 109.5
H13A C13 H13C 109.5
H13B C13 H13C 109.5
C6 C14 H14A 109.9
C6 C14 H14B 109.9
C6 C14 C15 108.82(19)
H14A C14 H14B 108.3
C15 C14 H14A 109.9
C15 C14 H14B 109.9
C14 C15 H15A 109.1
C14 C15 H15B 109.1
H15A C15 H15B 107.8
C16 C15 C14 112.44(19)
C16 C15 H15A 109.1
C16 C15 H15B 109.1
O2 C16 C4 109.33(17)
O2 C16 C15 107.20(18)
O2 C16 H16 108.0
C4 C16 H16 108.0
C15 C16 C4 115.97(17)
C15 C16 H16 108.0
C7 C17 H17A 109.5
C7 C17 H17B 109.5
C7 C17 H17C 109.5
H17A C17 H17B 109.5
H17A C17 H17C 109.5
H17B C17 H17C 109.5
C11 C18 H18A 109.5
C11 C18 H18B 109.5
C11 C18 H18C 109.5
H18A C18 H18B 109.5
H18A C18 H18C 109.5
H18B C18 H18C 109.5
C5 C19 H19 112.6
C5 C19 C20 127.63(17)
C20 C19 H19 112.6
C26 C19 C5 121.84(17)
C26 C19 H19 112.6
C26 C19 C20 59.53(14)
C21 C20 C19 117.0(2)
C21 C20 C22 114.34(18)
C22 C20 C19 121.97(19)
C26 C20 C19 59.91(14)
C26 C20 C21 117.44(19)
C26 C20 C22 115.22(19)
C20 C21 H21A 109.5
C20 C21 H21B 109.5
C20 C21 H21C 109.5
H21A C21 H21B 109.5
H21A C21 H21C 109.5
H21B C21 H21C 109.5
C20 C22 H22A 109.6
C20 C22 H22B 109.6
C20 C22 C23 110.18(19)
H22A C22 H22B 108.1
C23 C22 H22A 109.6
C23 C22 H22B 109.6
C22 C23 H23A 109.9
C22 C23 H23B 109.9
H23A C23 H23B 108.3
C24 C23 C22 108.72(19)
C24 C23 H23A 109.9
C24 C23 H23B 109.9
C23 C24 H24 119.5
C25 C24 C23 121.0(2)
C25 C24 H24 119.5
C24 C25 C26 119.6(2)
C24 C25 C27 123.2(2)
C26 C25 C27 116.7(2)
C19 C26 H26 116.5
C20 C26 C19 60.56(14)
C20 C26 H26 116.5
C25 C26 C19 118.05(17)
C25 C26 C20 117.03(18)
C25 C26 H26 116.5
C3 C27 H27A 109.7
C3 C27 H27B 109.7
C25 C27 C3 109.85(17)
C25 C27 H27A 109.7
C25 C27 H27B 109.7
H27A C27 H27B 108.2

loop_
_geom_bond_atom_site_label_1
_geom_bond_atom_site_label_2
_geom_bond_distance
O1 C2 1.423(3)
O1 C3 1.436(2)
O2 C2 1.425(3)
O2 C16 1.440(2)
C1 H1A 0.9800
C1 H1B 0.9800
C1 H1C 0.9800
C1 C2 1.518(3)
C2 C13 1.515(3)
C3 H3 1.0000
C3 C4 1.540(3)
C3 C27 1.519(3)
C4 H4 1.0000
C4 C5 1.564(3)
C4 C16 1.547(3)
C5 H5 1.0000
C5 C6 1.537(3)
C5 C19 1.518(3)
C6 H6 1.0000
C6 C7 1.548(3)
C6 C14 1.521(3)
C7 H7 1.0000
C7 C8 1.532(3)
C7 C17 1.525(3)
C8 H8A 0.9900
C8 H8B 0.9900
C8 C9 1.530(3)
C9 H9A 0.9900
C9 H9B 0.9900
C9 C10 1.499(3)
C10 H10 0.9500
C10 C11 1.324(3)
C11 C12 1.492(3)
C11 C18 1.505(3)
C12 H12A 0.9800
C12 H12B 0.9800
C12 H12C 0.9800
C13 H13A 0.9800
C13 H13B 0.9800
C13 H13C 0.9800
C14 H14A 0.9900
C14 H14B 0.9900
C14 C15 1.526(3)
C15 H15A 0.9900
C15 H15B 0.9900
C15 C16 1.510(3)
C16 H16 1.0000
C17 H17A 0.9800
C17 H17B 0.9800
C17 H17C 0.9800
C18 H18A 0.9800
C18 H18B 0.9800
C18 H18C 0.9800
C19 H19 1.0000
C19 C20 1.523(3)
C19 C26 1.513(3)
C20 C21 1.508(3)
C20 C22 1.522(3)
C20 C26 1.507(3)
C21 H21A 0.9800
C21 H21B 0.9800
C21 H21C 0.9800
C22 H22A 0.9900
C22 H22B 0.9900
C22 C23 1.533(3)
C23 H23A 0.9900
C23 H23B 0.9900
C23 C24 1.511(3)
C24 H24 0.9500
C24 C25 1.322(3)
C25 C26 1.484(3)
C25 C27 1.507(3)
C26 H26 1.0000
C27 H27A 0.9900
C27 H27B 0.9900

loop_
_geom_torsion_atom_site_label_1
_geom_torsion_atom_site_label_2
_geom_torsion_atom_site_label_3
_geom_torsion_atom_site_label_4
_geom_torsion
O1 C3 C4 C5 163.80(15)
O1 C3 C4 C16 34.8(2)
O1 C3 C27 C25 -174.47(17)
C2 O1 C3 C4 -71.1(2)
C2 O1 C3 C27 161.87(17)
C2 O2 C16 C4 -70.3(2)
C2 O2 C16 C15 163.19(17)
C3 O1 C2 O2 32.3(2)
C3 O1 C2 C1 -85.10(19)
C3 O1 C2 C13 153.45(17)
C3 C4 C5 C6 -152.45(17)
C3 C4 C5 C19 85.56(19)
C3 C4 C16 O2 29.2(2)
C3 C4 C16 C15 150.47(18)
C4 C3 C27 C25 63.6(2)
C4 C5 C6 C7 179.62(16)
C4 C5 C6 C14 50.2(2)
C4 C5 C19 C20 -130.7(2)
C4 C5 C19 C26 -56.6(2)
C5 C4 C16 O2 -96.1(2)
C5 C4 C16 C15 25.1(3)
C5 C6 C7 C8 -71.5(2)
C5 C6 C7 C17 162.86(17)
C5 C6 C14 C15 -66.7(2)
C5 C19 C20 C21 -143.8(2)
C5 C19 C20 C22 6.0(3)
C5 C19 C20 C26 108.6(2)
C5 C19 C26 C20 -117.9(2)
C5 C19 C26 C25 -11.1(3)
C6 C5 C19 C20 105.0(2)
C6 C5 C19 C26 179.06(18)
C6 C7 C8 C9 163.33(19)
C6 C14 C15 C16 62.0(2)
C7 C6 C14 C15 164.55(18)
C7 C8 C9 C10 -171.0(2)
C8 C9 C10 C11 -120.5(3)
C9 C10 C11 C12 -1.2(4)
C9 C10 C11 C18 177.9(2)
C14 C6 C7 C8 55.5(2)
C14 C6 C7 C17 -70.1(2)
C14 C15 C16 O2 81.6(2)
C14 C15 C16 C4 -40.8(3)
C16 O2 C2 O1 37.2(2)
C16 O2 C2 C1 157.72(17)
C16 O2 C2 C13 -80.4(2)
C16 C4 C5 C6 -29.8(2)
C16 C4 C5 C19 -151.81(17)
C17 C7 C8 C9 -71.0(2)
C19 C5 C6 C7 -58.9(2)
C19 C5 C6 C14 171.71(17)
C19 C20 C22 C23 105.9(2)
C19 C20 C26 C25 -108.6(2)
C20 C19 C26 C25 106.9(2)
C20 C22 C23 C24 -57.8(2)
C21 C20 C22 C23 -103.6(2)
C21 C20 C26 C19 -106.9(2)
C21 C20 C26 C25 144.5(2)
C22 C20 C26 C19 113.8(2)
C22 C20 C26 C25 5.2(3)
C22 C23 C24 C25 38.6(3)
C23 C24 C25 C26 5.0(3)
C23 C24 C25 C27 -166.6(2)
C24 C25 C26 C19 -97.8(2)
C24 C25 C26 C20 -28.5(3)
C24 C25 C27 C3 93.2(3)
C26 C19 C20 C21 107.6(2)
C26 C19 C20 C22 -102.6(2)
C26 C20 C22 C23 37.0(3)
C26 C25 C27 C3 -78.6(2)
C27 C3 C4 C5 -75.5(2)
C27 C3 C4 C16 155.51(18)
C27 C25 C26 C19 74.3(2)
C27 C25 C26 C20 143.61(19)
